data_1507784
loop_
_publ_author_name
'Salles, L'
'Piquemal, J Y'
'Mahha, Y'
'Gentil, M'
'Herson, P'
'Bregeault, M'

_publ_section_title
;
 Crystal structures of three novel dioxotetraperoxodi(molybdenum)
 heteropolyanions in [PPh4]2[R2SiO2{Mo2O2(mu-O2)2(O2)2}] (R2 = (CH3)2,
 (i-C4H9)2 or (CH3)(CH2Cl)) and characterization of their tungsten
 analogues
;
_journal_issue 17
_journal_name_full Polyhedron
_journal_page_first 4786
_journal_page_last 4792
_journal_paper_doi 10.1016/j.poly.2007.06.007
_journal_volume 26
_journal_year 2007
_chemical_compound_source
;
?
;
_chemical_formula_moiety ' (C8 H18 Mo2 O12 Si)2-, 2(C24 H20 P)+ '
_chemical_formula_sum 'C56 H58 Mo2 O12 P2 Si'
_chemical_formula_weight 1204.98
_space_group_IT_number 2
_symmetry_cell_setting triclinic
_symmetry_space_group_name_Hall '-P 1'
_symmetry_space_group_name_H-M 'P -1'
_atom_sites_solution_hydrogens geom
_atom_sites_solution_primary direct
_cell_angle_alpha 100.81(2)
_cell_angle_beta 96.56(2)
_cell_angle_gamma 101.36(2)
_cell_formula_units_Z 2
_cell_length_a 10.646(3)
_cell_length_b 11.086(2)
_cell_length_c 24.237(7)
_cell_measurement_reflns_used 25
_cell_measurement_temperature 295
_cell_measurement_theta_max 14.2
_cell_measurement_theta_min 14
_cell_volume 2720.5(13)
_computing_cell_refinement
; 
 Cad4 Express, (Enraf-Nonius, 1989) 
;
_computing_data_collection
; 
 Cad4 Express, (Enraf-Nonius, 1989) 
;
_computing_data_reduction
; 
 RC93 (Watkin, Prout & Lilley, 1994) 
;
_computing_molecular_graphics
; 
 CAMERON (Watkin et al 1996) 
;
_computing_publication_material
; 
 CRYSTALS (Watkin et al 2001) 
;
_computing_structure_refinement
; 
 CRYSTALS (Watkin et al 2001) 
;
_computing_structure_solution
; 
 SHELXS 86 (Sheldrick, 1986) 
;
_diffrn_ambient_temperature 295
_diffrn_measured_fraction_theta_full 1.000
_diffrn_measured_fraction_theta_max 1.000
_diffrn_measurement_device_type
; 
Enraf-Nonius CAD4 
;
_diffrn_measurement_method \w/2\q
_diffrn_radiation_monochromator graphite
_diffrn_radiation_type 'Mo K\a'
_diffrn_radiation_wavelength 0.71073
_diffrn_reflns_av_R_equivalents 0.028
_diffrn_reflns_limit_h_max 12
_diffrn_reflns_limit_h_min 0
_diffrn_reflns_limit_k_max 12
_diffrn_reflns_limit_k_min -13
_diffrn_reflns_limit_l_max 28
_diffrn_reflns_limit_l_min -28
_diffrn_reflns_number 10096
_diffrn_reflns_theta_full 24.973
_diffrn_reflns_theta_max 24.973
_diffrn_reflns_theta_min 1.732
_diffrn_standards_decay_% 11.46
_diffrn_standards_interval_time 3600
_diffrn_standards_number 2
_exptl_absorpt_coefficient_mu 0.603
_exptl_absorpt_correction_T_max 1.00
_exptl_absorpt_correction_T_min 0.93
_exptl_absorpt_correction_type psi-scan
_exptl_absorpt_process_details
; 
 Azimutal absorption correction (North et al, 1968) 
;
_exptl_crystal_colour ' yellow '
_exptl_crystal_density_diffrn 1.471
_exptl_crystal_description ' parallelepiped '
_exptl_crystal_F_000 1236.000
_exptl_crystal_size_max 0.40
_exptl_crystal_size_mid 0.23
_exptl_crystal_size_min 0.18
_refine_diff_density_max 1.09
_refine_diff_density_min -0.43
_refine_ls_extinction_coef 53.4
_refine_ls_extinction_method 'Larson 1970 Crystallographic Computing eq 22'
_refine_ls_goodness_of_fit_ref 1.1389
_refine_ls_hydrogen_treatment refU
_refine_ls_matrix_type full
_refine_ls_number_parameters 660
_refine_ls_number_reflns 7194
_refine_ls_R_factor_all 0.0517
_refine_ls_R_factor_gt 0.0331
_refine_ls_shift/su_max 0.000857
_refine_ls_structure_factor_coef F
_refine_ls_weighting_details
;
Method = Prince modified Chebychev polynomial, (Watkin, 1994) 
 W = [weight] * [1-(deltaF/6*sigmaF)^2]^2 
 
 3.78 0.232 2.58 
;
_refine_ls_weighting_scheme calc
_refine_ls_wR_factor_all 0.0421
_refine_ls_wR_factor_gt 0.0399
_refine_ls_wR_factor_ref 0.0399
_reflns_limit_h_max 12
_reflns_limit_h_min -12
_reflns_limit_k_max 12
_reflns_limit_k_min -13
_reflns_limit_l_max 28
_reflns_limit_l_min 0
_reflns_number_gt 7194
_reflns_number_total 9556
_reflns_threshold_expression I>3.00u(I)
_cod_data_source_file LS_3cif.cif
_cod_data_source_block LS-3
_cod_original_formula_sum ' C56 H58 Mo2 O12 P2 Si '
_cod_database_code 1507784

loop_
_symmetry_equiv_pos_as_xyz
x,y,z
-x,-y,-z

loop_
_atom_site_label
_atom_site_type_symbol
_atom_site_fract_x
_atom_site_fract_y
_atom_site_fract_z
_atom_site_U_iso_or_equiv
_atom_site_occupancy
_atom_site_adp_type
Mo1 Mo 0.13703(2) 0.44743(2) 0.203216(11) 0.0312 1.0000 Uani
Mo2 Mo -0.02159(3) 0.33773(2) 0.316163(11) 0.0320 1.0000 Uani
Si1 Si 0.22266(9) 0.22896(8) 0.26597(4) 0.0371 1.0000 Uani
O1 O 0.2759(3) 0.5339(2) 0.19143(11) 0.0520 1.0000 Uani
O2 O 0.0551(3) 0.3502(3) 0.1287(1) 0.0558 1.0000 Uani
O3 O 0.0096(3) 0.4675(3) 0.14460(11) 0.0567 1.0000 Uani
O4 O 0.0788(2) 0.5727(2) 0.2536(1) 0.0450 1.0000 Uani
O5 O 0.1430(2) 0.4984(2) 0.28704(9) 0.0388 1.0000 Uani
O6 O 0.1984(2) 0.2980(2) 0.21352(9) 0.0388 1.0000 Uani
O7 O 0.1270(2) 0.2596(2) 0.3115(1) 0.0437 1.0000 Uani
O8 O -0.0497(2) 0.3130(2) 0.23160(9) 0.0394 1.0000 Uani
O9 O -0.1313(2) 0.3900(2) 0.2603(1) 0.0443 1.0000 Uani
O10 O -0.0452(3) 0.4790(2) 0.37068(11) 0.0508 1.0000 Uani
O11 O 0.0680(3) 0.4315(2) 0.3900(1) 0.0496 1.0000 Uani
O12 O -0.1272(2) 0.2164(2) 0.32916(11) 0.0508 1.0000 Uani
P1 P 0.53004(8) 0.77244(7) 0.06854(3) 0.0334 1.0000 Uani
P2 P 0.20697(8) -0.07768(7) 0.41804(3) 0.0324 1.0000 Uani
C1 C 0.3973(4) 0.2865(4) 0.30066(17) 0.0512 1.0000 Uani
C2 C 0.4552(4) 0.4276(4) 0.31702(15) 0.0498 1.0000 Uani
C3 C 0.6017(4) 0.4570(5) 0.3233(2) 0.0730 1.0000 Uani
C4 C 0.4126(4) 0.4873(5) 0.3710(2) 0.0706 1.0000 Uani
C5 C 0.1981(4) 0.0545(4) 0.23995(19) 0.0573 1.0000 Uani
C6 C 0.0692(6) -0.0242(5) 0.2062(2) 0.0858 1.0000 Uani
C7 C 0.0279(6) 0.0045(5) 0.1521(3) 0.0911 1.0000 Uani
C8 C 0.0668(9) -0.1653(5) 0.1991(3) 0.1271 1.0000 Uani
C11 C 0.6198(3) 0.7921(3) 0.01141(14) 0.0397 1.0000 Uani
C12 C 0.5981(4) 0.6938(4) -0.03635(17) 0.0558 1.0000 Uani
C13 C 0.6741(5) 0.7022(4) -0.07816(19) 0.0681 1.0000 Uani
C14 C 0.7717(5) 0.8077(4) -0.0730(2) 0.0683 1.0000 Uani
C15 C 0.7918(4) 0.9064(4) -0.0267(2) 0.0650 1.0000 Uani
C16 C 0.7161(4) 0.8993(3) 0.01618(16) 0.0493 1.0000 Uani
C21 C 0.5897(3) 0.6609(3) 0.10317(14) 0.0390 1.0000 Uani
C22 C 0.5409(4) 0.6322(4) 0.15057(17) 0.0551 1.0000 Uani
C23 C 0.5945(5) 0.5537(5) 0.1800(2) 0.0711 1.0000 Uani
C24 C 0.6964(5) 0.5075(4) 0.1636(2) 0.0692 1.0000 Uani
C25 C 0.7461(4) 0.5362(4) 0.1166(2) 0.0718 1.0000 Uani
C26 C 0.6925(4) 0.6125(4) 0.08570(19) 0.0563 1.0000 Uani
C31 C 0.3606(3) 0.7255(3) 0.04034(14) 0.0385 1.0000 Uani
C32 C 0.3162(4) 0.7658(4) -0.00752(16) 0.0544 1.0000 Uani
C33 C 0.1843(4) 0.7395(4) -0.02799(19) 0.0668 1.0000 Uani
C34 C 0.0982(4) 0.6748(5) -0.0011(2) 0.0693 1.0000 Uani
C35 C 0.1409(4) 0.6334(6) 0.0464(2) 0.0801 1.0000 Uani
C36 C 0.2722(4) 0.6572(4) 0.06675(18) 0.0617 1.0000 Uani
C41 C 0.5621(3) 0.9191(3) 0.11999(13) 0.0381 1.0000 Uani
C42 C 0.6752(4) 0.9508(4) 0.15943(16) 0.0506 1.0000 Uani
C43 C 0.7084(4) 1.0678(4) 0.19570(19) 0.0668 1.0000 Uani
C44 C 0.6299(5) 1.1505(4) 0.1936(2) 0.0686 1.0000 Uani
C45 C 0.5169(6) 1.1185(4) 0.1557(2) 0.0799 1.0000 Uani
C46 C 0.4807(4) 1.0020(4) 0.11810(18) 0.0585 1.0000 Uani
C51 C 0.3310(3) -0.0805(3) 0.37379(14) 0.0376 1.0000 Uani
C52 C 0.3165(4) -0.1828(4) 0.32842(17) 0.0524 1.0000 Uani
C53 C 0.4094(4) -0.1856(4) 0.29359(19) 0.0651 1.0000 Uani
C54 C 0.5157(4) -0.0875(5) 0.3024(2) 0.0675 1.0000 Uani
C55 C 0.5318(4) 0.0140(4) 0.3478(2) 0.0658 1.0000 Uani
C56 C 0.4401(3) 0.0178(3) 0.38329(18) 0.0503 1.0000 Uani
C61 C 0.2334(3) 0.0769(3) 0.46252(14) 0.0371 1.0000 Uani
C62 C 0.2300(3) 0.1816(3) 0.43805(15) 0.0424 1.0000 Uani
C63 C 0.2465(4) 0.2991(3) 0.47294(18) 0.0530 1.0000 Uani
C64 C 0.2673(5) 0.3126(4) 0.53108(19) 0.0654 1.0000 Uani
C65 C 0.2728(5) 0.2104(4) 0.55511(17) 0.0675 1.0000 Uani
C66 C 0.2550(4) 0.0924(3) 0.52128(15) 0.0511 1.0000 Uani
C71 C 0.0497(3) -0.1218(3) 0.37435(13) 0.0327 1.0000 Uani
C72 C -0.0199(3) -0.0341(3) 0.36259(15) 0.0432 1.0000 Uani
C73 C -0.1355(4) -0.0744(3) 0.32500(19) 0.0541 1.0000 Uani
C74 C -0.1805(3) -0.2005(4) 0.29991(17) 0.0506 1.0000 Uani
C75 C -0.1118(3) -0.2877(3) 0.31223(16) 0.0460 1.0000 Uani
C76 C 0.0028(3) -0.2492(3) 0.35015(15) 0.0383 1.0000 Uani
C81 C 0.2149(3) -0.1889(3) 0.46224(14) 0.0401 1.0000 Uani
C82 C 0.3273(4) -0.2306(4) 0.47338(17) 0.0537 1.0000 Uani
C83 C 0.3321(6) -0.3110(5) 0.5114(2) 0.0764 1.0000 Uani
C84 C 0.2261(6) -0.3483(4) 0.53657(19) 0.0711 1.0000 Uani
C85 C 0.1137(5) -0.3083(4) 0.52489(19) 0.0689 1.0000 Uani
C86 C 0.1080(4) -0.2281(4) 0.48803(17) 0.0559 1.0000 Uani
H11 H 0.4065 0.2541 0.3369 0.088(2) 1.0000 Uiso
H12 H 0.4517 0.2477 0.2745 0.088(2) 1.0000 Uiso
H21 H 0.4209 0.4643 0.2849 0.088(2) 1.0000 Uiso
H31 H 0.6372 0.5506 0.3337 0.088(2) 1.0000 Uiso
H32 H 0.6382 0.4186 0.3542 0.088(2) 1.0000 Uiso
H33 H 0.6302 0.4217 0.2868 0.088(2) 1.0000 Uiso
H41 H 0.4514 0.5807 0.3813 0.088(2) 1.0000 Uiso
H42 H 0.4443 0.4495 0.4034 0.088(2) 1.0000 Uiso
H43 H 0.3163 0.4730 0.3666 0.088(2) 1.0000 Uiso
H51 H 0.2178 0.0179 0.2741 0.088(2) 1.0000 Uiso
H52 H 0.2664 0.0411 0.2146 0.088(2) 1.0000 Uiso
H61 H -0.0001 -0.0001 0.2292 0.088(2) 1.0000 Uiso
H71 H -0.0571 -0.0528 0.1338 0.088(2) 1.0000 Uiso
H72 H 0.0194 0.0940 0.1580 0.088(2) 1.0000 Uiso
H73 H 0.0945 -0.0076 0.1265 0.088(2) 1.0000 Uiso
H81 H -0.0152 -0.2207 0.1773 0.088(2) 1.0000 Uiso
H82 H 0.0845 -0.1889 0.2372 0.088(2) 1.0000 Uiso
H83 H 0.1412 -0.1860 0.1775 0.088(2) 1.0000 Uiso
H121 H 0.5265 0.6167 -0.0402 0.088(2) 1.0000 Uiso
H131 H 0.6578 0.6311 -0.1124 0.088(2) 1.0000 Uiso
H141 H 0.8286 0.8125 -0.1038 0.088(2) 1.0000 Uiso
H151 H 0.8641 0.9841 -0.0229 0.088(2) 1.0000 Uiso
H161 H 0.7304 0.9722 0.0504 0.088(2) 1.0000 Uiso
H221 H 0.4652 0.6674 0.1630 0.088(2) 1.0000 Uiso
H231 H 0.5571 0.5315 0.2147 0.088(2) 1.0000 Uiso
H241 H 0.7374 0.4527 0.1857 0.088(2) 1.0000 Uiso
H251 H 0.8221 0.5014 0.1048 0.088(2) 1.0000 Uiso
H261 H 0.7274 0.6321 0.0502 0.088(2) 1.0000 Uiso
H321 H 0.3814 0.8146 -0.0274 0.088(2) 1.0000 Uiso
H331 H 0.1526 0.7689 -0.0631 0.088(2) 1.0000 Uiso
H341 H 0.0023 0.6570 -0.0159 0.088(2) 1.0000 Uiso
H351 H 0.0755 0.5855 0.0669 0.088(2) 1.0000 Uiso
H361 H 0.3042 0.6239 0.1006 0.088(2) 1.0000 Uiso
H421 H 0.7314 0.8877 0.1615 0.088(2) 1.0000 Uiso
H431 H 0.7916 1.0921 0.2244 0.088(2) 1.0000 Uiso
H441 H 0.6554 1.2354 0.2205 0.088(2) 1.0000 Uiso
H451 H 0.4588 1.1818 0.1548 0.088(2) 1.0000 Uiso
H461 H 0.3979 0.9772 0.0895 0.088(2) 1.0000 Uiso
H521 H 0.2385 -0.2549 0.3213 0.088(2) 1.0000 Uiso
H531 H 0.3998 -0.2612 0.2618 0.088(2) 1.0000 Uiso
H541 H 0.5818 -0.0893 0.2756 0.088(2) 1.0000 Uiso
H551 H 0.6107 0.0852 0.3550 0.088(2) 1.0000 Uiso
H561 H 0.4522 0.0916 0.4164 0.088(2) 1.0000 Uiso
H621 H 0.2162 0.1704 0.3952 0.088(2) 1.0000 Uiso
H631 H 0.2408 0.3750 0.4558 0.088(2) 1.0000 Uiso
H641 H 0.2812 0.3988 0.5566 0.088(2) 1.0000 Uiso
H651 H 0.2881 0.2220 0.5979 0.088(2) 1.0000 Uiso
H661 H 0.2577 0.0173 0.5388 0.088(2) 1.0000 Uiso
H721 H 0.0132 0.0579 0.3817 0.088(2) 1.0000 Uiso
H731 H -0.1877 -0.0112 0.3160 0.088(2) 1.0000 Uiso
H741 H -0.2642 -0.2291 0.2719 0.088(2) 1.0000 Uiso
H751 H -0.1449 -0.3797 0.2938 0.088(2) 1.0000 Uiso
H761 H 0.0518 -0.3129 0.3605 0.088(2) 1.0000 Uiso
H821 H 0.4042 -0.2037 0.4542 0.088(2) 1.0000 Uiso
H831 H 0.4136 -0.3414 0.5207 0.088(2) 1.0000 Uiso
H841 H 0.2306 -0.4069 0.5638 0.088(2) 1.0000 Uiso
H851 H 0.0346 -0.3391 0.5426 0.088(2) 1.0000 Uiso
H861 H 0.0270 -0.1971 0.4798 0.088(2) 1.0000 Uiso

loop_
_atom_site_aniso_label
_atom_site_aniso_U_11
_atom_site_aniso_U_22
_atom_site_aniso_U_33
_atom_site_aniso_U_23
_atom_site_aniso_U_13
_atom_site_aniso_U_12
Mo1 0.03390(15) 0.03525(15) 0.02674(14) 0.0087(1) 0.0044(1) 0.01123(11)
Mo2 0.03674(15) 0.02640(14) 0.03390(15) 0.0083(1) 0.00772(11) 0.0064(1)
Si1 0.0418(5) 0.0335(4) 0.0392(5) 0.0098(4) 0.0042(4) 0.0153(4)
O1 0.0537(15) 0.0569(15) 0.0499(15) 0.0195(12) 0.0173(12) 0.0099(12)
O2 0.0573(16) 0.0750(18) 0.0333(13) -0.0005(12) -0.0043(11) 0.0282(14)
O3 0.0593(16) 0.0792(19) 0.0428(14) 0.0198(13) 0.0023(12) 0.0391(14)
O4 0.0622(15) 0.0326(12) 0.0471(14) 0.013(1) 0.0181(12) 0.0173(11)
O5 0.0448(12) 0.0355(11) 0.0325(11) 0.0044(9) 0.004(1) 0.0043(9)
O6 0.0449(12) 0.0406(12) 0.0352(12) 0.009(1) 0.008(1) 0.018(1)
O7 0.0460(13) 0.0534(14) 0.0421(13) 0.0226(11) 0.0106(11) 0.0217(11)
O8 0.0385(12) 0.0371(12) 0.0385(12) 0.0017(9) 0.001(1) 0.0079(9)
O9 0.0383(12) 0.0527(14) 0.0477(14) 0.0126(11) 0.010(1) 0.020(1)
O10 0.0742(18) 0.0353(12) 0.0472(14) 0.0076(11) 0.0205(13) 0.0173(12)
O11 0.0612(15) 0.0524(14) 0.0325(12) 0.0083(11) 0.0056(11) 0.0082(12)
O12 0.0571(15) 0.0321(12) 0.0648(16) 0.0155(11) 0.0200(13) 0.0031(11)
P1 0.0351(4) 0.0331(4) 0.0310(4) 0.0063(3) 0.0033(3) 0.0068(3)
P2 0.0376(4) 0.0291(4) 0.0306(4) 0.0077(3) 0.0042(3) 0.0072(3)
C1 0.047(2) 0.060(2) 0.054(2) 0.0170(18) 0.0042(17) 0.0256(18)
C2 0.0438(19) 0.064(2) 0.0389(19) 0.0134(17) -0.0026(15) 0.0094(17)
C3 0.047(2) 0.104(4) 0.060(3) 0.012(3) 0.005(2) 0.004(2)
C4 0.053(2) 0.085(3) 0.062(3) -0.007(2) 0.006(2) 0.010(2)
C5 0.061(2) 0.042(2) 0.072(3) 0.0136(18) 0.004(2) 0.0193(18)
C6 0.118(4) 0.055(3) 0.076(3) 0.013(2) -0.003(3) 0.013(3)
C7 0.083(4) 0.079(3) 0.098(4) 0.019(3) -0.011(3) 0.000(3)
C8 0.189(8) 0.056(3) 0.107(5) 0.011(3) -0.017(5) -0.010(4)
C11 0.0478(19) 0.0394(17) 0.0343(16) 0.0089(14) 0.0097(14) 0.0121(14)
C12 0.070(3) 0.049(2) 0.046(2) 0.0043(17) 0.0159(19) 0.0081(18)
C13 0.093(3) 0.057(2) 0.055(2) 0.000(2) 0.030(2) 0.019(2)
C14 0.089(3) 0.065(3) 0.067(3) 0.023(2) 0.043(3) 0.030(2)
C15 0.069(3) 0.062(3) 0.070(3) 0.023(2) 0.030(2) 0.009(2)
C16 0.055(2) 0.0445(19) 0.050(2) 0.0128(16) 0.0146(17) 0.0089(16)
C21 0.0364(17) 0.0339(16) 0.0442(18) 0.0078(14) 0.0002(14) 0.0062(13)
C22 0.050(2) 0.073(3) 0.051(2) 0.032(2) 0.0073(17) 0.0152(19)
C23 0.072(3) 0.080(3) 0.065(3) 0.043(2) -0.004(2) 0.010(2)
C24 0.072(3) 0.053(2) 0.079(3) 0.021(2) -0.021(2) 0.017(2)
C25 0.058(3) 0.066(3) 0.095(4) 0.017(3) -0.005(2) 0.032(2)
C26 0.046(2) 0.060(2) 0.068(3) 0.017(2) 0.0085(19) 0.0215(18)
C31 0.0388(17) 0.0351(16) 0.0365(17) 0.0026(13) -0.0038(14) 0.0068(13)
C32 0.057(2) 0.055(2) 0.047(2) 0.0163(17) -0.0075(18) 0.0041(18)
C33 0.066(3) 0.062(3) 0.061(3) 0.014(2) -0.022(2) 0.005(2)
C34 0.044(2) 0.076(3) 0.073(3) 0.005(2) -0.011(2) 0.001(2)
C35 0.046(2) 0.110(4) 0.075(3) 0.032(3) 0.000(2) -0.009(2)
C36 0.050(2) 0.078(3) 0.051(2) 0.025(2) -0.0024(18) -0.004(2)
C41 0.0399(17) 0.0369(16) 0.0334(16) 0.0028(13) 0.0062(14) 0.0028(13)
C42 0.044(2) 0.050(2) 0.050(2) 0.0013(17) -0.0015(16) 0.0063(16)
C43 0.061(3) 0.057(2) 0.062(3) -0.009(2) -0.005(2) -0.005(2)
C44 0.082(3) 0.046(2) 0.062(3) -0.0098(19) 0.008(2) -0.001(2)
C45 0.097(4) 0.051(2) 0.087(3) -0.005(2) 0.002(3) 0.031(2)
C46 0.061(2) 0.051(2) 0.060(2) -0.0006(18) -0.0054(19) 0.0213(18)
C51 0.0384(17) 0.0401(17) 0.0370(17) 0.0128(14) 0.0063(14) 0.0110(13)
C52 0.0427(19) 0.055(2) 0.052(2) -0.0030(17) 0.0116(17) 0.0052(16)
C53 0.054(2) 0.075(3) 0.061(3) -0.004(2) 0.018(2) 0.015(2)
C54 0.058(3) 0.085(3) 0.074(3) 0.024(2) 0.034(2) 0.029(2)
C55 0.045(2) 0.060(3) 0.098(4) 0.028(2) 0.025(2) 0.0081(19)
C56 0.0407(19) 0.0419(19) 0.066(2) 0.0092(17) 0.0105(17) 0.0057(15)
C61 0.0375(16) 0.0355(16) 0.0363(17) 0.0060(13) 0.0033(13) 0.0064(13)
C62 0.0468(19) 0.0363(17) 0.0413(18) 0.0105(14) 0.0028(15) 0.0033(14)
C63 0.058(2) 0.0350(18) 0.061(2) 0.0084(16) -0.0004(18) 0.0061(16)
C64 0.090(3) 0.039(2) 0.057(3) -0.0068(18) 0.003(2) 0.010(2)
C65 0.106(4) 0.052(2) 0.037(2) -0.0020(17) 0.000(2) 0.015(2)
C66 0.070(2) 0.045(2) 0.0376(19) 0.0092(15) 0.0044(17) 0.0129(18)
C71 0.0354(16) 0.0320(15) 0.0328(16) 0.0087(12) 0.0083(13) 0.0089(12)
C72 0.0470(19) 0.0300(16) 0.051(2) 0.0079(14) 0.0025(16) 0.0097(14)
C73 0.047(2) 0.0406(19) 0.074(3) 0.0145(18) -0.0035(19) 0.0128(16)
C74 0.0390(18) 0.049(2) 0.058(2) 0.0068(17) -0.0033(16) 0.0059(15)
C75 0.0413(18) 0.0329(17) 0.057(2) -0.0025(15) 0.0072(16) 0.0051(14)
C76 0.0371(17) 0.0298(15) 0.0489(19) 0.0075(14) 0.0082(14) 0.0098(13)
C81 0.0494(19) 0.0332(16) 0.0382(17) 0.0118(13) 0.0024(15) 0.0090(14)
C82 0.062(2) 0.052(2) 0.051(2) 0.0157(17) 0.0026(18) 0.0222(18)
C83 0.101(4) 0.071(3) 0.070(3) 0.028(2) -0.005(3) 0.045(3)
C84 0.112(4) 0.060(3) 0.052(2) 0.030(2) 0.013(3) 0.027(3)
C85 0.088(3) 0.069(3) 0.061(3) 0.037(2) 0.021(2) 0.016(2)
C86 0.065(2) 0.059(2) 0.052(2) 0.0283(19) 0.0160(19) 0.0154(19)

loop_
_atom_type_symbol
_atom_type_scat_dispersion_real
_atom_type_scat_dispersion_imag
_atom_type_scat_Cromer_Mann_a1
_atom_type_scat_Cromer_Mann_b1
_atom_type_scat_Cromer_Mann_a2
_atom_type_scat_Cromer_Mann_b2
_atom_type_scat_Cromer_Mann_a3
_atom_type_scat_Cromer_Mann_b3
_atom_type_scat_Cromer_Mann_a4
_atom_type_scat_Cromer_Mann_b4
_atom_type_scat_Cromer_Mann_c
_atom_type_scat_source
'Mo  ' -1.6832 0.6857 3.7025 0.2772 17.2356 1.0958 12.8876 11.0040 3.7429 61.6584 4.3875 International_Tables_Vol_IV_Table_2.2B
'C   ' 0.0033 0.0016 2.3100 20.8439 1.0200 10.2075 1.5886 0.5687 0.8650 51.6512 0.2156 International_Tables_Vol_IV_Table_2.2B
'H   ' 0.0000 0.0000 0.4930 10.5109 0.3229 26.1257 0.1402 3.1424 0.0408 57.7998 0.0030 International_Tables_Vol_IV_Table_2.2B
'O   ' 0.0106 0.0060 3.0485 13.2771 2.2868 5.7011 1.5463 0.3239 0.8670 32.9089 0.2508 International_Tables_Vol_IV_Table_2.2B
'Si  ' 0.0817 0.0704 6.2915 2.4386 3.0353 32.3337 1.9891 0.6785 1.5410 81.6937 1.1407 International_Tables_Vol_IV_Table_2.2B
'P   ' 0.1023 0.0942 6.4345 1.9067 4.1791 27.1570 1.7800 0.5260 1.4908 68.1645 1.1149 International_Tables_Vol_IV_Table_2.2B

loop_
_geom_angle_atom_site_label_1
_geom_angle_atom_site_label_2
_geom_angle_atom_site_label_3
_geom_angle
_geom_angle_publ_flag
O1 Mo1 O2 103.98(13) yes
O1 Mo1 O3 103.08(13) yes
O2 Mo1 O3 45.04(11) yes
O1 Mo1 O4 100.59(12) yes
O2 Mo1 O4 129.30(11) yes
O3 Mo1 O4 86.55(11) yes
O1 Mo1 O5 103.77(11) yes
O2 Mo1 O5 152.25(11) yes
O3 Mo1 O5 126.9(1) yes
O4 Mo1 O5 43.96(9) yes
O1 Mo1 O6 98.58(11) yes
O2 Mo1 O6 85.9(1) yes
O3 Mo1 O6 129.68(11) yes
O4 Mo1 O6 132.97(9) yes
O5 Mo1 O6 89.81(9) yes
O1 Mo1 O8 172.1(1) yes
O2 Mo1 O8 81.5(1) yes
O3 Mo1 O8 84.8(1) yes
O4 Mo1 O8 79.70(9) yes
O5 Mo1 O8 70.91(8) yes
O6 Mo1 O8 75.95(8) yes
O5 Mo2 O7 76.66(9) yes
O5 Mo2 O8 70.50(8) yes
O7 Mo2 O8 89.18(9) yes
O5 Mo2 O9 79.80(9) yes
O7 Mo2 O9 132.67(9) yes
O8 Mo2 O9 44.07(9) yes
O5 Mo2 O10 84.72(9) yes
O7 Mo2 O10 130.18(11) yes
O8 Mo2 O10 127.2(1) yes
O9 Mo2 O10 87.03(11) yes
O5 Mo2 O11 80.16(9) yes
O7 Mo2 O11 86.22(11) yes
O8 Mo2 O11 150.6(1) yes
O9 Mo2 O11 129.10(11) yes
O10 Mo2 O11 44.85(11) yes
O5 Mo2 O12 172.6(1) yes
O7 Mo2 O12 98.25(11) yes
O8 Mo2 O12 104.41(11) yes
O9 Mo2 O12 100.35(12) yes
O10 Mo2 O12 102.65(11) yes
O11 Mo2 O12 105.02(12) yes
O6 Si1 O7 110.05(12) yes
O6 Si1 C1 108.73(15) yes
O7 Si1 C1 110.48(15) yes
O6 Si1 C5 111.13(16) yes
O7 Si1 C5 110.40(17) yes
C1 Si1 C5 105.96(18) yes
Mo1 O2 O3 67.29(14) yes
Mo1 O3 O2 67.67(13) yes
Mo1 O4 O5 70.79(12) yes
Mo1 O5 Mo2 107.97(9) yes
Mo1 O5 O4 65.25(12) yes
Mo2 O5 O4 110.51(15) yes
Mo1 O6 Si1 135.87(13) yes
Mo2 O7 Si1 137.63(13) yes
Mo1 O8 Mo2 108.58(9) yes
Mo1 O8 O9 111.16(15) yes
Mo2 O8 O9 65.69(12) yes
Mo2 O9 O8 70.24(12) yes
Mo2 O10 O11 67.57(13) yes
Mo2 O11 O10 67.57(13) yes
C11 P1 C21 107.48(16) yes
C11 P1 C31 108.79(16) yes
C21 P1 C31 113.97(15) yes
C11 P1 C41 109.52(15) yes
C21 P1 C41 107.28(15) yes
C31 P1 C41 109.72(15) yes
C51 P2 C61 109.20(15) yes
C51 P2 C71 109.76(15) yes
C61 P2 C71 111.39(14) yes
C51 P2 C81 109.49(15) yes
C61 P2 C81 108.81(15) yes
C71 P2 C81 108.17(15) yes
Si1 C1 C2 119.0(2) yes
Si1 C1 H11 107.256 no
C2 C1 H11 106.507 no
Si1 C1 H12 107.788 no
C2 C1 H12 107.490 no
H11 C1 H12 108.430 no
C1 C2 C3 112.0(3) yes
C1 C2 C4 111.2(3) yes
C3 C2 C4 110.2(3) yes
C1 C2 H21 106.440 no
C3 C2 H21 108.146 no
C4 C2 H21 108.761 no
C2 C3 H31 110.311 no
C2 C3 H32 109.714 no
H31 C3 H32 108.680 no
C2 C3 H33 110.443 no
H31 C3 H33 108.907 no
H32 C3 H33 108.745 no
C2 C4 H41 110.346 no
C2 C4 H42 109.546 no
H41 C4 H42 107.879 no
C2 C4 H43 111.030 no
H41 C4 H43 109.198 no
H42 C4 H43 108.771 no
Si1 C5 C6 121.1(3) yes
Si1 C5 H51 107.219 no
C6 C5 H51 107.543 no
Si1 C5 H52 106.675 no
C6 C5 H52 106.194 no
H51 C5 H52 107.489 no
C5 C6 C7 116.9(5) yes
C5 C6 C8 110.5(5) yes
C7 C6 C8 110.6(5) yes
C5 C6 H61 105.588 no
C7 C6 H61 101.821 no
C8 C6 H61 110.989 no
C6 C7 H71 109.841 no
C6 C7 H72 109.661 no
H71 C7 H72 109.724 no
C6 C7 H73 109.287 no
H71 C7 H73 109.208 no
H72 C7 H73 109.103 no
C6 C8 H81 113.651 no
C6 C8 H82 111.589 no
H81 C8 H82 109.221 no
C6 C8 H83 109.237 no
H81 C8 H83 107.215 no
H82 C8 H83 105.519 no
P1 C11 C12 119.0(3) yes
P1 C11 C16 120.6(3) yes
C12 C11 C16 120.2(3) yes
C11 C12 C13 119.9(4) yes
C11 C12 H121 120.068 no
C13 C12 H121 119.997 no
C12 C13 C14 120.0(4) yes
C12 C13 H131 119.480 no
C14 C13 H131 120.493 no
C13 C14 C15 120.4(4) yes
C13 C14 H141 119.539 no
C15 C14 H141 120.067 no
C14 C15 C16 120.4(4) yes
C14 C15 H151 120.282 no
C16 C15 H151 119.340 no
C11 C16 C15 119.1(4) yes
C11 C16 H161 120.313 no
C15 C16 H161 120.612 no
P1 C21 C22 119.7(3) yes
P1 C21 C26 120.2(3) yes
C22 C21 C26 119.8(3) yes
C21 C22 C23 119.6(4) yes
C21 C22 H221 119.484 no
C23 C22 H221 120.888 no
C22 C23 C24 120.8(4) yes
C22 C23 H231 119.398 no
C24 C23 H231 119.785 no
C23 C24 C25 120.0(4) yes
C23 C24 H241 120.986 no
C25 C24 H241 119.056 no
C24 C25 C26 120.3(4) yes
C24 C25 H251 119.187 no
C26 C25 H251 120.482 no
C21 C26 C25 119.4(4) yes
C21 C26 H261 119.870 no
C25 C26 H261 120.676 no
P1 C31 C32 118.7(3) yes
P1 C31 C36 122.1(3) yes
C32 C31 C36 119.1(3) yes
C31 C32 C33 120.3(4) yes
C31 C32 H321 119.147 no
C33 C32 H321 120.523 no
C32 C33 C34 120.1(4) yes
C32 C33 H331 119.883 no
C34 C33 H331 120.015 no
C33 C34 C35 120.3(4) yes
C33 C34 H341 119.678 no
C35 C34 H341 120.013 no
C34 C35 C36 120.2(4) yes
C34 C35 H351 120.097 no
C36 C35 H351 119.739 no
C31 C36 C35 119.9(4) yes
C31 C36 H361 119.607 no
C35 C36 H361 120.441 no
P1 C41 C42 118.2(3) yes
P1 C41 C46 120.9(3) yes
C42 C41 C46 120.7(3) yes
C41 C42 C43 119.4(4) yes
C41 C42 H421 119.772 no
C43 C42 H421 120.821 no
C42 C43 C44 120.2(4) yes
C42 C43 H431 119.887 no
C44 C43 H431 119.871 no
C43 C44 C45 120.6(4) yes
C43 C44 H441 119.235 no
C45 C44 H441 120.203 no
C44 C45 C46 120.9(4) yes
C44 C45 H451 119.531 no
C46 C45 H451 119.569 no
C41 C46 C45 118.1(4) yes
C41 C46 H461 119.911 no
C45 C46 H461 121.935 no
P2 C51 C52 119.1(3) yes
P2 C51 C56 121.5(3) yes
C52 C51 C56 119.4(3) yes
C51 C52 C53 119.9(4) yes
C51 C52 H521 120.156 no
C53 C52 H521 119.924 no
C52 C53 C54 120.5(4) yes
C52 C53 H531 119.425 no
C54 C53 H531 120.027 no
C53 C54 C55 120.0(4) yes
C53 C54 H541 119.750 no
C55 C54 H541 120.241 no
C54 C55 C56 120.1(4) yes
C54 C55 H551 120.234 no
C56 C55 H551 119.659 no
C51 C56 C55 120.0(4) yes
C51 C56 H561 119.989 no
C55 C56 H561 119.996 no
P2 C61 C62 120.2(2) yes
P2 C61 C66 119.8(3) yes
C62 C61 C66 120.0(3) yes
C61 C62 C63 119.3(3) yes
C61 C62 H621 119.917 no
C63 C62 H621 120.740 no
C62 C63 C64 119.8(3) yes
C62 C63 H631 120.170 no
C64 C63 H631 119.996 no
C63 C64 C65 120.9(4) yes
C63 C64 H641 119.887 no
C65 C64 H641 119.204 no
C64 C65 C66 120.3(4) yes
C64 C65 H651 119.818 no
C66 C65 H651 119.878 no
C61 C66 C65 119.6(3) yes
C61 C66 H661 119.988 no
C65 C66 H661 120.372 no
P2 C71 C72 122.5(2) yes
P2 C71 C76 116.8(2) yes
C72 C71 C76 120.6(3) yes
C71 C72 C73 119.1(3) yes
C71 C72 H721 120.033 no
C73 C72 H721 120.872 no
C72 C73 C74 120.2(3) yes
C72 C73 H731 120.036 no
C74 C73 H731 119.714 no
C73 C74 C75 120.5(3) yes
C73 C74 H741 119.795 no
C75 C74 H741 119.712 no
C74 C75 C76 120.0(3) yes
C74 C75 H751 120.274 no
C76 C75 H751 119.763 no
C71 C76 C75 119.5(3) yes
C71 C76 H761 120.145 no
C75 C76 H761 120.335 no
P2 C81 C82 120.9(3) yes
P2 C81 C86 118.9(3) yes
C82 C81 C86 120.1(3) yes
C81 C82 C83 118.9(4) yes
C81 C82 H821 120.280 no
C83 C82 H821 120.853 no
C82 C83 C84 120.2(4) yes
C82 C83 H831 120.223 no
C84 C83 H831 119.572 no
C83 C84 C85 121.0(4) yes
C83 C84 H841 119.434 no
C85 C84 H841 119.569 no
C84 C85 C86 119.5(4) yes
C84 C85 H851 120.346 no
C86 C85 H851 120.163 no
C81 C86 C85 120.3(4) yes
C81 C86 H861 119.567 no
C85 C86 H861 120.096 no

loop_
_geom_bond_atom_site_label_1
_geom_bond_atom_site_label_2
_geom_bond_distance
_geom_bond_publ_flag
Mo1 O1 1.681(2) yes
Mo1 O2 1.930(2) yes
Mo1 O3 1.925(2) yes
Mo1 O4 1.918(2) yes
Mo1 O5 1.994(2) yes
Mo1 O6 1.944(2) yes
Mo1 O8 2.485(2) yes
Mo2 O5 2.503(2) yes
Mo2 O7 1.951(2) yes
Mo2 O8 1.996(2) yes
Mo2 O9 1.932(2) yes
Mo2 O10 1.928(2) yes
Mo2 O11 1.928(2) yes
Mo2 O12 1.678(2) yes
Si1 O6 1.624(2) yes
Si1 O7 1.620(2) yes
Si1 C1 1.883(4) yes
Si1 C5 1.874(4) yes
O2 O3 1.477(4) yes
O4 O5 1.466(3) yes
O8 O9 1.475(3) yes
O10 O11 1.471(4) yes
P1 C11 1.792(3) yes
P1 C21 1.793(3) yes
P1 C31 1.791(3) yes
P1 C41 1.800(3) yes
P2 C51 1.795(3) yes
P2 C61 1.797(3) yes
P2 C71 1.801(3) yes
P2 C81 1.786(3) yes
C1 C2 1.521(6) yes
C1 H11 1.011 no
C1 H12 1.002 no
C2 C3 1.513(6) yes
C2 C4 1.511(6) yes
C2 H21 1.009 no
C3 H31 1.004 no
C3 H32 1.006 no
C3 H33 1.003 no
C4 H41 1.007 no
C4 H42 1.013 no
C4 H43 0.996 no
C5 C6 1.522(7) yes
C5 H51 1.006 no
C5 H52 1.019 no
C6 C7 1.448(8) yes
C6 C8 1.535(8) yes
C6 H61 1.022 no
C7 H71 0.998 no
C7 H72 0.999 no
C7 H73 1.006 no
C8 H81 0.990 no
C8 H82 1.013 no
C8 H83 1.038 no
C11 C12 1.396(5) yes
C11 C16 1.385(5) yes
C12 C13 1.373(6) yes
C12 H121 1.009 no
C13 C14 1.378(7) yes
C13 H131 1.004 no
C14 C15 1.377(6) yes
C14 H141 1.015 no
C15 C16 1.389(5) yes
C15 H151 1.018 no
C16 H161 1.018 no
C21 C22 1.378(5) yes
C21 C26 1.385(5) yes
C22 C23 1.388(6) yes
C22 H221 1.014 no
C23 C24 1.357(7) yes
C23 H231 1.021 no
C24 C25 1.373(7) yes
C24 H241 1.010 no
C25 C26 1.390(6) yes
C25 H251 1.009 no
C26 H261 1.018 no
C31 C32 1.386(5) yes
C31 C36 1.381(5) yes
C32 C33 1.388(6) yes
C32 H321 1.016 no
C33 C34 1.354(7) yes
C33 H331 1.014 no
C34 C35 1.380(7) yes
C34 H341 1.010 no
C35 C36 1.384(6) yes
C35 H351 1.023 no
C36 H361 1.013 no
C41 C42 1.390(5) yes
C41 C46 1.384(5) yes
C42 C43 1.378(5) yes
C42 H421 1.012 no
C43 C44 1.361(7) yes
C43 H431 1.018 no
C44 C45 1.368(7) yes
C44 H441 1.007 no
C45 C46 1.390(6) yes
C45 H451 1.024 no
C46 H461 1.014 no
C51 C52 1.394(5) yes
C51 C56 1.392(5) yes
C52 C53 1.373(5) yes
C52 H521 1.007 no
C53 C54 1.372(7) yes
C53 H531 1.006 no
C54 C55 1.386(7) yes
C54 H541 1.013 no
C55 C56 1.374(6) yes
C55 H551 1.006 no
C56 H561 1.009 no
C61 C62 1.403(5) yes
C61 C66 1.389(5) yes
C62 C63 1.381(5) yes
C62 H621 1.012 no
C63 C64 1.376(6) yes
C63 H631 1.014 no
C64 C65 1.376(6) yes
C64 H641 1.011 no
C65 C66 1.372(5) yes
C65 H651 1.011 no
C66 H661 1.008 no
C71 C72 1.385(4) yes
C71 C76 1.390(4) yes
C72 C73 1.385(5) yes
C72 H721 1.011 no
C73 C74 1.380(5) yes
C73 H731 1.015 no
C74 C75 1.377(5) yes
C74 H741 1.012 no
C75 C76 1.381(5) yes
C75 H751 1.008 no
C76 H761 1.008 no
C81 C82 1.382(5) yes
C81 C86 1.394(5) yes
C82 C83 1.401(6) yes
C82 H821 1.009 no
C83 C84 1.372(7) yes
C83 H831 1.008 no
C84 C85 1.373(7) yes
C84 H841 1.014 no
C85 C86 1.379(5) yes
C85 H851 1.018 no
C86 H861 1.003 no
